data_4030503
loop_
_publ_author_name
'Foulon, J. D.'
'Durand, J.'
'Larbot, A.'
'Cot, L.'
'Soufiane, A.'

_publ_section_title
;
 Crystal structures of MSnF3 for M = K, Rb, Tl; ionic mobolity
;
_journal_name_full 'European Journal of Solid State and Inorganic Chemistry'
_journal_page_first 87
_journal_page_last 99
_journal_volume 30
_journal_year 1993
_chemical_formula_sum 'F3 Rb Sn'
_chemical_formula_weight 261.2
_space_group_IT_number 15
_symmetry_cell_setting monoclinic
_symmetry_Int_Tables_number 15
_symmetry_space_group_name_Hall '-C 2yc'
_symmetry_space_group_name_H-M 'C 1 2/c 1'
_cell_angle_alpha 90
_cell_angle_beta 112.60(1)
_cell_angle_gamma 90
_cell_formula_units_Z 16
_cell_length_a 16.011(1)
_cell_length_b 13.586(2)
_cell_length_c 8.233(1)
_cell_volume 1653.4(4)
_diffrn_ambient_temperature 293
_diffrn_radiation_probe x-ray
_diffrn_radiation_type MoK\a
_diffrn_radiation_wavelength 0.71073
_exptl_absorpt_coefficient_mu 17.77
_exptl_crystal_density_diffrn 4.197
_exptl_crystal_F_000 1824
_refine_ls_number_parameters 93
_refine_ls_number_reflns 1165
_refine_ls_R_factor_gt 0.0584
_refine_ls_wR_factor_gt 0.0831
_cod_data_source_file EJSSIC-1993-30-87-99-2.cif
_cod_data_source_block RbSnF3
_cod_original_sg_symbol_H-M 'C 2/c'
_cod_database_code 4030503

loop_
_symmetry_equiv_pos_site_id
_symmetry_equiv_pos_as_xyz
1 x,y,z
2 -x,y,1/2-z
3 -x,-y,-z
4 x,-y,1/2+z
5 1/2+x,1/2+y,z
6 1/2-x,1/2+y,1/2-z
7 1/2-x,1/2-y,-z
8 1/2+x,1/2-y,1/2+z

loop_
_atom_site_label
_atom_site_type_symbol
_atom_site_thermal_displace_type
_atom_site_fract_x
_atom_site_fract_y
_atom_site_fract_z
_atom_site_occupancy
_atom_site_U_iso_or_equiv
Sn1 Sn Uiso 0.50000 0.26990(10) 0.25000 1.000 0.0590(10)
Sn2 Sn Uiso 0.50000 0.25210(10) -0.25000 1.000 0.0290(10)
F1 F Uiso 0.4355(5) 0.2895(7) 0.4503(12) 1.000 0.044(5)
F2 F Uiso 0.50000 0.4182(8) 0.25000 1.000 0.037(7)
F4 F Uiso 0.9123(5) -0.1445(6) -0.2441(12) 1.000 0.037(5)
F3 F Uiso 0.3952(12) 0.2526(14) 0.085(2) 0.42(3) 0.030(6)
Sn3 Sn Uiso 0.63430(10) -0.00740(10) -0.04270(10) 1.000 0.0250(10)
F5 F Uiso 0.6707(6) -0.0490(6) -0.2711(11) 1.000 0.039(5)
F6 F Uiso 0.7055(6) 0.1143(5) -0.0557(11) 1.000 0.032(5)
F7 F Uiso 0.7524(6) -0.0832(6) 0.0771(12) 1.000 0.037(4)
Rb1 Rb Uiso 0.62960(10) 0.48460(10) 0.06150(10) 1.000 0.0330(10)
Rb2 Rb Uiso 0.74830(10) 0.23510(10) 0.2519(2) 1.000 0.0280(10)

loop_
_atom_type_symbol
_atom_type_description
_atom_type_scat_dispersion_real
_atom_type_scat_dispersion_imag
_atom_type_scat_source
F F 0.0171 0.0103 ' International Tables Vol C Tables 4.2.6.8 and 6.1.1.4'
Rb Rb -0.9393 2.9676 ' International Tables Vol C Tables 4.2.6.8 and 6.1.1.4'
Sn Sn -0.6537 1.4246 ' International Tables Vol C Tables 4.2.6.8 and 6.1.1.4'

loop_
_geom_angle_atom_site_label_1
_geom_angle_atom_site_label_2
_geom_angle_atom_site_label_3
_geom_angle
_geom_angle_site_symmetry_1
_geom_angle_site_symmetry_3
_geom_angle_publ_flag
F1 Sn1 F2 83.3(2) . . yes
F1 Sn1 F3 90.7(7) . . yes
F1 Sn1 F1 166.5(3) . 2_655 yes
F1 Sn1 F3 91.2(6) . 2_655 yes
F2 Sn1 F3 97.9(6) . . yes
F1 Sn1 F2 83.3(2) 2_655 . yes
F2 Sn1 F3 97.9(6) . 2_655 yes
F1 Sn1 F3 91.2(6) 2_655 . yes
F3 Sn1 F3 164.3(9) . 2_655 yes
F1 Sn1 F3 90.7(6) 2_655 2_655 yes
F1 Sn2 F1 154.9(3) 1_554 2_655 yes
F1 Sn2 F4 81.0(3) 1_554 5_455 yes
F1 Sn2 F4 81.4(3) 1_554 6_654 yes
F1 Sn2 F4 81.4(3) 2_655 5_455 yes
F1 Sn2 F4 81.0(3) 2_655 6_654 yes
F4 Sn2 F4 90.8(3) 5_455 6_654 yes
F5 Sn3 F5 151.5(4) . 4_555 yes
F5 Sn3 F6 80.2(3) . . yes
F5 Sn3 F7 77.7(4) . . yes
F5 Sn3 F7 81.5(4) 4_555 . yes
F6 Sn3 F7 90.1(4) . . yes
F5 Sn3 F6 80.6(3) 4_555 . yes
Sn1 F1 Sn2 127.0(4) . 1_556 yes
Sn3 F5 Sn3 134.8(4) . 4_554 yes

loop_
_geom_bond_atom_site_label_1
_geom_bond_atom_site_label_2
_geom_bond_distance
_geom_bond_site_symmetry_2
_geom_bond_publ_flag
Sn1 F1 2.273(9) . yes
Sn1 F2 2.015(11) . yes
Sn1 F3 1.722(18) . yes
Sn1 F1 2.273(9) 2_655 yes
Sn1 F3 1.722(18) 2_655 yes
Sn2 F1 2.336(9) 1_554 yes
Sn2 F1 2.336(9) 2_655 yes
Sn2 F4 2.000(9) 5_455 yes
Sn2 F4 2.000(9) 6_654 yes
Sn3 F5 2.244(9) . yes
Sn3 F6 2.034(8) . yes
Sn3 F7 2.043(10) . yes
Sn3 F5 2.219(8) 4_555 yes

loop_
_geom_torsion_atom_site_label_1
_geom_torsion_atom_site_label_2
_geom_torsion_atom_site_label_3
_geom_torsion_atom_site_label_4
_geom_torsion
_geom_torsion_site_symmetry_1
_geom_torsion_site_symmetry_3
_geom_torsion_site_symmetry_4
_geom_torsion_publ_flag
F6 Sn3 F5 Sn3 -66.6(6) . . 4_554 no
F7 Sn3 F5 Sn3 -158.8(7) . . 4_554 no
F5 Sn3 F5 Sn3 -114.8(7) 4_555 . 4_554 no
F5 Sn3 F5 Sn3 -138.5(6) . 4_555 4_555 no
F6 Sn3 F5 Sn3 173.3(7) . 4_555 4_555 no
F7 Sn3 F5 Sn3 -95.2(6) . 4_555 4_555 no
